data_2224929
loop_
_publ_author_name
'Jasinski, Jerry P.'
'Butcher, Ray J.'
'Hakim Al-Arique, Q. N. M.'
'Yathirajan, H. S.'
'Narayana, B.'

_publ_section_title <i>N</i>,<i>N</i>'-Bis[(<i>E</i>)-2-fluorobenzylidene]-1-(2-fluorophenyl)methanediamine
_journal_coeditor_code CV2683
_journal_issue 2
_journal_name_full 'Acta Crystallographica Section E'
_journal_page_first o422
_journal_page_last o423
_journal_paper_doi 10.1107/S1600536810001984
_journal_volume 66
_journal_year 2010
_chemical_formula_iupac 'C21 H15 F3 N2'
_chemical_formula_moiety 'C21 H15 F3 N2'
_chemical_formula_sum 'C21 H15 F3 N2'
_chemical_formula_weight 352.35
_chemical_name_systematic
;
<i>N</i>,<i>N</i>'-Bis[(<i>E</i>)-2-fluorobenzylidene]-1-(2-
fluorophenyl)methanediamine
;
_space_group_IT_number 2
_symmetry_cell_setting triclinic
_symmetry_space_group_name_Hall '-P 1'
_symmetry_space_group_name_H-M 'P -1'
_atom_sites_solution_hydrogens geom
_atom_sites_solution_primary direct
_atom_sites_solution_secondary difmap
_cell_angle_alpha 99.184(4)
_cell_angle_beta 93.179(5)
_cell_angle_gamma 108.165(5)
_cell_formula_units_Z 2
_cell_length_a 8.0215(5)
_cell_length_b 9.3740(4)
_cell_length_c 11.9744(6)
_cell_measurement_reflns_used 4026
_cell_measurement_temperature 200(2)
_cell_measurement_theta_max 32.4366
_cell_measurement_theta_min 4.5537
_cell_volume 839.23(8)
_computing_cell_refinement '<i>CrysAlis Pro</i> (Oxford Diffraction, 2007)'
_computing_data_collection '<i>CrysAlis Pro</i> (Oxford Diffraction, 2007)'
_computing_data_reduction '<i>CrysAlis Pro</i> (Oxford Diffraction, 2007)'
_computing_molecular_graphics '<i>SHELXTL</i> (Sheldrick, 2008)'
_computing_publication_material '<i>SHELXTL</i> (Sheldrick, 2008)'
_computing_structure_refinement '<i>SHELXL97</i> (Sheldrick, 2008)'
_computing_structure_solution '<i>SHELXS97</i> (Sheldrick, 2008)'
_diffrn_ambient_temperature 200(2)
_diffrn_detector_area_resol_mean 10.5081
_diffrn_measured_fraction_theta_full 0.993
_diffrn_measured_fraction_theta_max 0.905
_diffrn_measurement_device_type 'Oxford Diffraction Gemini'
_diffrn_measurement_method '\f and \w scans'
_diffrn_radiation_monochromator graphite
_diffrn_radiation_source 'fine-focus sealed tube'
_diffrn_radiation_type MoK\a
_diffrn_radiation_wavelength 0.71073
_diffrn_reflns_av_R_equivalents 0.0253
_diffrn_reflns_av_sigmaI/netI 0.0492
_diffrn_reflns_limit_h_max 12
_diffrn_reflns_limit_h_min -11
_diffrn_reflns_limit_k_max 13
_diffrn_reflns_limit_k_min -14
_diffrn_reflns_limit_l_max 17
_diffrn_reflns_limit_l_min -16
_diffrn_reflns_number 11550
_diffrn_reflns_theta_full 25.00
_diffrn_reflns_theta_max 32.49
_diffrn_reflns_theta_min 4.56
_diffrn_standards_decay_% <2%
_exptl_absorpt_coefficient_mu 0.106
_exptl_absorpt_correction_type none
_exptl_crystal_colour colourless
_exptl_crystal_density_diffrn 1.394
_exptl_crystal_density_method 'not measured'
_exptl_crystal_description prism
_exptl_crystal_F_000 364
_exptl_crystal_size_max 0.49
_exptl_crystal_size_mid 0.29
_exptl_crystal_size_min 0.22
_refine_diff_density_max 0.571
_refine_diff_density_min -0.204
_refine_ls_extinction_method none
_refine_ls_goodness_of_fit_ref 0.997
_refine_ls_hydrogen_treatment constr
_refine_ls_matrix_type full
_refine_ls_number_parameters 235
_refine_ls_number_reflns 5484
_refine_ls_number_restraints 0
_refine_ls_restrained_S_all 0.997
_refine_ls_R_factor_all 0.0941
_refine_ls_R_factor_gt 0.0524
_refine_ls_shift/su_max 0.000
_refine_ls_shift/su_mean 0.000
_refine_ls_structure_factor_coef Fsqd
_refine_ls_weighting_details 'calc w=1/[\s^2^(Fo^2^)+(0.0841P)^2^] where P=(Fo^2^+2Fc^2^)/3'
_refine_ls_weighting_scheme calc
_refine_ls_wR_factor_gt 0.1381
_refine_ls_wR_factor_ref 0.1521
_reflns_number_gt 3292
_reflns_number_total 5484
_reflns_threshold_expression I>2\s(I)
_cod_data_source_file cv2683.cif
_cod_data_source_block I
_cod_database_code 2224929
_cod_database_fobs_code 2224929

loop_
_symmetry_equiv_pos_as_xyz
'x, y, z'
'-x, -y, -z'

loop_
_atom_site_type_symbol
_atom_site_label
_atom_site_fract_x
_atom_site_fract_y
_atom_site_fract_z
_atom_site_U_iso_or_equiv
_atom_site_adp_type
_atom_site_calc_flag
_atom_site_refinement_flags
_atom_site_occupancy
_atom_site_disorder_assembly
_atom_site_disorder_group
F F1 0.62912(14) 1.01485(11) 0.09363(8) 0.0596(3) Uani d . 1 . .
F F1A 0.21867(14) 0.54600(10) -0.14842(7) 0.0511(3) Uani d . 1 . .
F F1B 0.62463(12) 0.41513(8) 0.48075(7) 0.0434(2) Uani d . 1 . .
N N1A 0.43939(15) 0.62936(12) 0.17778(9) 0.0315(3) Uani d . 1 . .
N N1B 0.70316(15) 0.77388(12) 0.31351(9) 0.0314(3) Uani d . 1 . .
C C1 0.58583(18) 0.77356(14) 0.21571(11) 0.0297(3) Uani d . 1 . .
H H1A 0.6576 0.7941 0.1509 0.036 Uiso calc R 1 . .
C C2 0.51189(17) 0.90345(13) 0.24663(10) 0.0282(3) Uani d . 1 . .
C C3 0.53477(19) 1.01805(15) 0.18400(11) 0.0344(3) Uani d . 1 . .
C C4 0.4682(2) 1.13682(16) 0.20930(13) 0.0424(4) Uani d . 1 . .
H H4A 0.4871 1.2137 0.1640 0.051 Uiso calc R 1 . .
C C5 0.3733(2) 1.14203(16) 0.30200(13) 0.0427(4) Uani d . 1 . .
H H5A 0.3249 1.2222 0.3203 0.051 Uiso calc R 1 . .
C C6 0.3491(2) 1.03019(16) 0.36807(12) 0.0404(3) Uani d . 1 . .
H H6A 0.2855 1.0345 0.4324 0.049 Uiso calc R 1 . .
C C7 0.4174(2) 0.91224(15) 0.34048(11) 0.0348(3) Uani d . 1 . .
H H7A 0.3997 0.8359 0.3862 0.042 Uiso calc R 1 . .
C C1A 0.38045(18) 0.59817(14) 0.07361(10) 0.0284(3) Uani d . 1 . .
H H1AA 0.4326 0.6673 0.0256 0.034 Uiso calc R 1 . .
C C2A 0.23439(17) 0.45892(13) 0.02440(10) 0.0269(3) Uani d . 1 . .
C C3A 0.15517(19) 0.43569(15) -0.08628(11) 0.0325(3) Uani d . 1 . .
C C4A 0.0176(2) 0.30824(17) -0.13529(12) 0.0411(4) Uani d . 1 . .
H H4AA -0.0330 0.2975 -0.2111 0.049 Uiso calc R 1 . .
C C5A -0.0459(2) 0.19599(17) -0.07250(14) 0.0479(4) Uani d . 1 . .
H H5AA -0.1414 0.1067 -0.1050 0.057 Uiso calc R 1 . .
C C6A 0.0291(2) 0.21259(16) 0.03835(13) 0.0468(4) Uani d . 1 . .
H H6AA -0.0148 0.1346 0.0813 0.056 Uiso calc R 1 . .
C C7A 0.1674(2) 0.34260(15) 0.08573(11) 0.0361(3) Uani d . 1 . .
H H7AA 0.2180 0.3532 0.1615 0.043 Uiso calc R 1 . .
C C1B 0.67867(17) 0.65547(14) 0.35664(10) 0.0281(3) Uani d . 1 . .
H H1BA 0.5831 0.5652 0.3263 0.034 Uiso calc R 1 . .
C C2B 0.80098(17) 0.65923(13) 0.45521(10) 0.0276(3) Uani d . 1 . .
C C3B 0.76856(18) 0.54090(14) 0.51567(11) 0.0305(3) Uani d . 1 . .
C C4B 0.8769(2) 0.54521(16) 0.61103(12) 0.0367(3) Uani d . 1 . .
H H4BA 0.8495 0.4630 0.6515 0.044 Uiso calc R 1 . .
C C5B 1.0254(2) 0.67148(17) 0.64619(12) 0.0409(4) Uani d . 1 . .
H H5BA 1.1014 0.6764 0.7115 0.049 Uiso calc R 1 . .
C C6B 1.0645(2) 0.79119(16) 0.58684(12) 0.0408(4) Uani d . 1 . .
H H6BA 1.1675 0.8775 0.6110 0.049 Uiso calc R 1 . .
C C7B 0.95321(19) 0.78464(14) 0.49220(11) 0.0335(3) Uani d . 1 . .
H H7BA 0.9809 0.8669 0.4518 0.040 Uiso calc R 1 . .

loop_
_atom_site_aniso_label
_atom_site_aniso_U_11
_atom_site_aniso_U_22
_atom_site_aniso_U_33
_atom_site_aniso_U_12
_atom_site_aniso_U_13
_atom_site_aniso_U_23
F1 0.0633(7) 0.0747(7) 0.0551(6) 0.0276(6) 0.0245(5) 0.0366(5)
F1A 0.0650(7) 0.0515(5) 0.0334(4) 0.0138(5) -0.0069(4) 0.0125(4)
F1B 0.0381(5) 0.0310(4) 0.0537(5) 0.0007(4) 0.0004(4) 0.0093(4)
N1A 0.0280(6) 0.0319(5) 0.0289(5) 0.0041(5) -0.0036(5) 0.0032(4)
N1B 0.0261(6) 0.0322(5) 0.0328(5) 0.0068(5) -0.0042(5) 0.0047(4)
C1 0.0253(7) 0.0308(6) 0.0286(6) 0.0035(5) -0.0018(5) 0.0056(5)
C2 0.0223(6) 0.0282(6) 0.0279(6) 0.0011(5) -0.0053(5) 0.0043(5)
C3 0.0288(7) 0.0393(7) 0.0314(6) 0.0039(6) 0.0012(6) 0.0117(6)
C4 0.0439(9) 0.0345(7) 0.0473(8) 0.0078(7) -0.0039(7) 0.0168(6)
C5 0.0429(9) 0.0327(7) 0.0489(8) 0.0125(6) -0.0068(7) 0.0008(6)
C6 0.0397(9) 0.0411(7) 0.0363(7) 0.0101(7) 0.0041(6) 0.0016(6)
C7 0.0379(8) 0.0317(6) 0.0317(6) 0.0062(6) 0.0030(6) 0.0081(5)
C1A 0.0271(7) 0.0291(6) 0.0282(6) 0.0082(5) 0.0020(5) 0.0056(5)
C2A 0.0252(7) 0.0280(6) 0.0266(6) 0.0106(5) 0.0001(5) -0.0001(5)
C3A 0.0327(8) 0.0361(7) 0.0294(6) 0.0146(6) -0.0004(6) 0.0023(5)
C4A 0.0330(8) 0.0471(8) 0.0371(7) 0.0152(7) -0.0087(6) -0.0097(6)
C5A 0.0316(8) 0.0408(8) 0.0581(10) 0.0038(7) -0.0024(7) -0.0103(7)
C6A 0.0441(10) 0.0343(7) 0.0544(9) 0.0031(7) 0.0059(8) 0.0062(7)
C7A 0.0372(8) 0.0360(7) 0.0326(7) 0.0095(6) 0.0015(6) 0.0051(5)
C1B 0.0236(7) 0.0283(6) 0.0282(6) 0.0052(5) 0.0004(5) 0.0002(5)
C2B 0.0249(7) 0.0278(6) 0.0277(6) 0.0080(5) -0.0003(5) 0.0008(5)
C3B 0.0278(7) 0.0264(6) 0.0345(6) 0.0066(5) 0.0037(6) 0.0022(5)
C4B 0.0420(9) 0.0373(7) 0.0360(7) 0.0171(7) 0.0054(6) 0.0126(6)
C5B 0.0406(9) 0.0509(8) 0.0327(7) 0.0182(7) -0.0042(6) 0.0077(6)
C6B 0.0325(8) 0.0401(7) 0.0413(7) 0.0041(6) -0.0087(6) 0.0033(6)
C7B 0.0306(7) 0.0295(6) 0.0368(7) 0.0055(6) -0.0025(6) 0.0064(5)

loop_
_atom_type_symbol
_atom_type_description
_atom_type_scat_dispersion_real
_atom_type_scat_dispersion_imag
_atom_type_scat_source
C C 0.0033 0.0016 'International Tables Vol C Tables 4.2.6.8 and 6.1.1.4'
H H 0.0000 0.0000 'International Tables Vol C Tables 4.2.6.8 and 6.1.1.4'
N N 0.0061 0.0033 'International Tables Vol C Tables 4.2.6.8 and 6.1.1.4'
F F 0.0171 0.0103 'International Tables Vol C Tables 4.2.6.8 and 6.1.1.4'

loop_
_geom_angle_atom_site_label_1
_geom_angle_atom_site_label_2
_geom_angle_atom_site_label_3
_geom_angle_site_symmetry_1
_geom_angle_site_symmetry_3
_geom_angle
_geom_angle_publ_flag
C1A N1A C1 . . 116.40(11) ?
C1B N1B C1 . . 120.47(10) ?
N1B C1 N1A . . 114.48(10) ?
N1B C1 C2 . . 108.04(10) ?
N1A C1 C2 . . 109.45(11) ?
N1B C1 H1A . . 108.2 ?
N1A C1 H1A . . 108.2 ?
C2 C1 H1A . . 108.2 ?
C3 C2 C7 . . 116.89(12) ?
C3 C2 C1 . . 121.87(12) ?
C7 C2 C1 . . 121.24(11) ?
F1 C3 C4 . . 118.24(12) ?
F1 C3 C2 . . 118.47(13) ?
C4 C3 C2 . . 123.29(13) ?
C3 C4 C5 . . 118.71(13) ?
C3 C4 H4A . . 120.6 ?
C5 C4 H4A . . 120.6 ?
C4 C5 C6 . . 119.87(14) ?
C4 C5 H5A . . 120.1 ?
C6 C5 H5A . . 120.1 ?
C7 C6 C5 . . 120.09(14) ?
C7 C6 H6A . . 120.0 ?
C5 C6 H6A . . 120.0 ?
C6 C7 C2 . . 121.14(13) ?
C6 C7 H7A . . 119.4 ?
C2 C7 H7A . . 119.4 ?
N1A C1A C2A . . 122.22(12) ?
N1A C1A H1AA . . 118.9 ?
C2A C1A H1AA . . 118.9 ?
C3A C2A C7A . . 116.45(12) ?
C3A C2A C1A . . 121.58(11) ?
C7A C2A C1A . . 121.97(11) ?
F1A C3A C4A . . 118.62(11) ?
F1A C3A C2A . . 117.81(12) ?
C4A C3A C2A . . 123.58(13) ?
C3A C4A C5A . . 118.57(13) ?
C3A C4A H4AA . . 120.7 ?
C5A C4A H4AA . . 120.7 ?
C4A C5A C6A . . 120.35(13) ?
C4A C5A H5AA . . 119.8 ?
C6A C5A H5AA . . 119.8 ?
C7A C6A C5A . . 119.82(14) ?
C7A C6A H6AA . . 120.1 ?
C5A C6A H6AA . . 120.1 ?
C6A C7A C2A . . 121.23(12) ?
C6A C7A H7AA . . 119.4 ?
C2A C7A H7AA . . 119.4 ?
N1B C1B C2B . . 119.11(11) ?
N1B C1B H1BA . . 120.4 ?
C2B C1B H1BA . . 120.4 ?
C3B C2B C7B . . 117.18(11) ?
C3B C2B C1B . . 121.92(11) ?
C7B C2B C1B . . 120.89(11) ?
F1B C3B C4B . . 118.11(12) ?
F1B C3B C2B . . 119.07(11) ?
C4B C3B C2B . . 122.82(12) ?
C5B C4B C3B . . 118.61(13) ?
C5B C4B H4BA . . 120.7 ?
C3B C4B H4BA . . 120.7 ?
C4B C5B C6B . . 120.43(12) ?
C4B C5B H5BA . . 119.8 ?
C6B C5B H5BA . . 119.8 ?
C7B C6B C5B . . 119.84(13) ?
C7B C6B H6BA . . 120.1 ?
C5B C6B H6BA . . 120.1 ?
C6B C7B C2B . . 121.11(12) ?
C6B C7B H7BA . . 119.4 ?
C2B C7B H7BA . . 119.4 ?

loop_
_geom_bond_atom_site_label_1
_geom_bond_atom_site_label_2
_geom_bond_site_symmetry_2
_geom_bond_distance
_geom_bond_publ_flag
F1 C3 . 1.3562(16) ?
F1A C3A . 1.3571(16) ?
F1B C3B . 1.3558(15) ?
N1A C1A . 1.2637(15) ?
N1A C1 . 1.4725(16) ?
N1B C1B . 1.2632(15) ?
N1B C1 . 1.4602(16) ?
C1 C2 . 1.5173(18) ?
C1 H1A . 1.0000 ?
C2 C3 . 1.3782(18) ?
C2 C7 . 1.3958(19) ?
C3 C4 . 1.377(2) ?
C4 C5 . 1.383(2) ?
C4 H4A . 0.9500 ?
C5 C6 . 1.385(2) ?
C5 H5A . 0.9500 ?
C6 C7 . 1.383(2) ?
C6 H6A . 0.9500 ?
C7 H7A . 0.9500 ?
C1A C2A . 1.4656(17) ?
C1A H1AA . 0.9500 ?
C2A C3A . 1.3914(16) ?
C2A C7A . 1.3968(18) ?
C3A C4A . 1.3681(19) ?
C4A C5A . 1.376(2) ?
C4A H4AA . 0.9500 ?
C5A C6A . 1.391(2) ?
C5A H5AA . 0.9500 ?
C6A C7A . 1.380(2) ?
C6A H6AA . 0.9500 ?
C7A H7AA . 0.9500 ?
C1B C2B . 1.4811(17) ?
C1B H1BA . 0.9500 ?
C2B C3B . 1.3856(17) ?
C2B C7B . 1.3957(17) ?
C3B C4B . 1.3833(18) ?
C4B C5B . 1.380(2) ?
C4B H4BA . 0.9500 ?
C5B C6B . 1.387(2) ?
C5B H5BA . 0.9500 ?
C6B C7B . 1.3846(18) ?
C6B H6BA . 0.9500 ?
C7B H7BA . 0.9500 ?

loop_
_geom_hbond_atom_site_label_D
_geom_hbond_atom_site_label_H
_geom_hbond_atom_site_label_A
_geom_hbond_site_symmetry_A
_geom_hbond_distance_DH
_geom_hbond_distance_HA
_geom_hbond_distance_DA
_geom_hbond_angle_DHA
C5B H5BA F1A 1_656 0.95 2.53 3.3871(16) 150.5

loop_
_geom_torsion_atom_site_label_1
_geom_torsion_atom_site_label_2
_geom_torsion_atom_site_label_3
_geom_torsion_atom_site_label_4
_geom_torsion_site_symmetry_1
_geom_torsion_site_symmetry_2
_geom_torsion_site_symmetry_3
_geom_torsion_site_symmetry_4
_geom_torsion
_geom_torsion_publ_flag
C1B N1B C1 N1A . . . . 2.17(18) ?
C1B N1B C1 C2 . . . . 124.39(13) ?
C1A N1A C1 N1B . . . . -152.10(12) ?
C1A N1A C1 C2 . . . . 86.45(14) ?
N1B C1 C2 C3 . . . . 122.02(13) ?
N1A C1 C2 C3 . . . . -112.72(13) ?
N1B C1 C2 C7 . . . . -57.86(15) ?
N1A C1 C2 C7 . . . . 67.40(14) ?
C7 C2 C3 F1 . . . . 178.64(11) ?
C1 C2 C3 F1 . . . . -1.25(18) ?
C7 C2 C3 C4 . . . . -0.6(2) ?
C1 C2 C3 C4 . . . . 179.50(13) ?
F1 C3 C4 C5 . . . . -179.35(13) ?
C2 C3 C4 C5 . . . . -0.1(2) ?
C3 C4 C5 C6 . . . . 0.9(2) ?
C4 C5 C6 C7 . . . . -0.9(2) ?
C5 C6 C7 C2 . . . . 0.2(2) ?
C3 C2 C7 C6 . . . . 0.54(19) ?
C1 C2 C7 C6 . . . . -179.57(12) ?
C1 N1A C1A C2A . . . . -179.66(11) ?
N1A C1A C2A C3A . . . . 171.24(13) ?
N1A C1A C2A C7A . . . . -8.8(2) ?
C7A C2A C3A F1A . . . . -179.31(12) ?
C1A C2A C3A F1A . . . . 0.63(19) ?
C7A C2A C3A C4A . . . . 0.7(2) ?
C1A C2A C3A C4A . . . . -179.39(13) ?
F1A C3A C4A C5A . . . . 179.56(13) ?
C2A C3A C4A C5A . . . . -0.4(2) ?
C3A C4A C5A C6A . . . . -0.1(2) ?
C4A C5A C6A C7A . . . . 0.2(2) ?
C5A C6A C7A C2A . . . . 0.0(2) ?
C3A C2A C7A C6A . . . . -0.5(2) ?
C1A C2A C7A C6A . . . . 179.60(14) ?
C1 N1B C1B C2B . . . . 179.50(12) ?
N1B C1B C2B C3B . . . . 171.37(12) ?
N1B C1B C2B C7B . . . . -7.51(19) ?
C7B C2B C3B F1B . . . . -178.25(12) ?
C1B C2B C3B F1B . . . . 2.83(19) ?
C7B C2B C3B C4B . . . . 1.9(2) ?
C1B C2B C3B C4B . . . . -177.00(13) ?
F1B C3B C4B C5B . . . . 178.88(12) ?
C2B C3B C4B C5B . . . . -1.3(2) ?
C3B C4B C5B C6B . . . . 0.0(2) ?
C4B C5B C6B C7B . . . . 0.5(2) ?
C5B C6B C7B C2B . . . . 0.2(2) ?
C3B C2B C7B C6B . . . . -1.3(2) ?
C1B C2B C7B C6B . . . . 177.59(13) ?

loop_
_cod_related_entry_id
_cod_related_entry_database
_cod_related_entry_code
1 ChemSpider 24744323
